data_7062798
loop_
_publ_author_name
'Gayathri, Sekar'
'Kalaipriya, Ramajayam'
'Viswanathamurthi, Periasamy'
'Raju, Saravanan'
'Hrobarik, Peter'

_publ_section_title
;
 Ruthenium(II) CNN Pincer Complexes as Efficient Catalysts in Oxidative
 Annulation of Aromatic Acids with Alkynes to Isocoumarins
;
_journal_name_full 'New Journal of Chemistry'
_journal_paper_doi 10.1039/D3NJ03745B
_journal_year 2023
_chemical_formula_moiety 'C58 H45 As2 N3 O2 Ru S'
_chemical_formula_sum 'C58 H45 As2 N3 O2 Ru S'
_chemical_formula_weight 1098.94
_space_group_crystal_system triclinic
_space_group_IT_number 2
_space_group_name_Hall '-P 1'
_space_group_name_H-M_alt 'P -1'
_atom_sites_solution_hydrogens geom
_audit_creation_method SHELXL-2019/2
_audit_update_record
;
2023-09-16 deposited with the CCDC.	2023-10-11 downloaded from the CCDC.
;
_cell_angle_alpha 76.3971(15)
_cell_angle_beta 78.4290(14)
_cell_angle_gamma 86.6551(15)
_cell_formula_units_Z 4
_cell_length_a 13.6675(6)
_cell_length_b 18.7286(7)
_cell_length_c 19.5232(7)
_cell_measurement_reflns_used 9646
_cell_measurement_temperature 296(2)
_cell_measurement_theta_max 33.40
_cell_measurement_theta_min 3.01
_cell_volume 4758.2(3)
_computing_cell_refinement 'Bruker SAINT'
_computing_data_collection 'Bruker APEX2'
_computing_data_reduction 'Bruker SAINT'
_computing_molecular_graphics 'Bruker SHELXTL'
_computing_publication_material 'Bruker SHELXTL'
_computing_structure_refinement 'SHELXL-2019/2 (Sheldrick, 2019)'
_computing_structure_solution 'SHELXS-97 (Sheldrick 2008)'
_diffrn_ambient_temperature 296(2)
_diffrn_measured_fraction_theta_full 0.995
_diffrn_measured_fraction_theta_max 0.996
_diffrn_measurement_device_type 'Bruker APEX-II CCD'
_diffrn_measurement_method '\f and \w scans'
_diffrn_radiation_type MoK\a
_diffrn_radiation_wavelength 0.71073
_diffrn_reflns_av_R_equivalents 0.0272
_diffrn_reflns_av_unetI/netI 0.0242
_diffrn_reflns_Laue_measured_fraction_full 0.995
_diffrn_reflns_Laue_measured_fraction_max 0.996
_diffrn_reflns_limit_h_max 17
_diffrn_reflns_limit_h_min -17
_diffrn_reflns_limit_k_max 24
_diffrn_reflns_limit_k_min -24
_diffrn_reflns_limit_l_max 25
_diffrn_reflns_limit_l_min -25
_diffrn_reflns_number 84458
_diffrn_reflns_point_group_measured_fraction_full 0.995
_diffrn_reflns_point_group_measured_fraction_max 0.996
_diffrn_reflns_theta_full 25.242
_diffrn_reflns_theta_max 27.877
_diffrn_reflns_theta_min 2.412
_exptl_absorpt_coefficient_mu 1.802
_exptl_absorpt_correction_type none
_exptl_crystal_colour brown
_exptl_crystal_density_diffrn 1.534
_exptl_crystal_description BLOCK
_exptl_crystal_F_000 2224
_exptl_crystal_size_max 0.0132
_exptl_crystal_size_mid 0.0122
_exptl_crystal_size_min 0.0121
_refine_diff_density_max 0.774
_refine_diff_density_min -0.459
_refine_diff_density_rms 0.054
_refine_ls_extinction_method none
_refine_ls_goodness_of_fit_ref 1.013
_refine_ls_hydrogen_treatment constr
_refine_ls_matrix_type full
_refine_ls_number_parameters 1214
_refine_ls_number_reflns 22603
_refine_ls_number_restraints 0
_refine_ls_restrained_S_all 1.013
_refine_ls_R_factor_all 0.0363
_refine_ls_R_factor_gt 0.0255
_refine_ls_shift/su_max 0.004
_refine_ls_shift/su_mean 0.000
_refine_ls_structure_factor_coef Fsqd
_refine_ls_weighting_details 'w=1/[\s^2^(Fo^2^)+(0.0257P)^2^+2.7665P] where P=(Fo^2^+2Fc^2^)/3'
_refine_ls_weighting_scheme calc
_refine_ls_wR_factor_gt 0.0588
_refine_ls_wR_factor_ref 0.0635
_reflns_Friedel_coverage 0.000
_reflns_number_gt 18716
_reflns_number_total 22603
_reflns_threshold_expression 'I > 2\s(I)'
_cod_data_source_file d3nj03745b2.cif
_cod_data_source_block Complex_2
_cod_database_code 7062798
_shelx_shelxl_version_number 2019/2
_shelx_space_group_comment
;
The symmetry employed for this shelxl refinement is uniquely defined
by the following loop, which should always be used as a source of
symmetry information in preference to the above space-group names.
They are only intended as comments.
;

loop_
_space_group_symop_operation_xyz
'x, y, z'
'-x, -y, -z'

loop_
_atom_site_label
_atom_site_type_symbol
_atom_site_fract_x
_atom_site_fract_y
_atom_site_fract_z
_atom_site_U_iso_or_equiv
_atom_site_adp_type
_atom_site_occupancy
_atom_site_site_symmetry_order
_atom_site_calc_flag
_atom_site_refinement_flags_posn
_atom_site_refinement_flags_adp
_atom_site_refinement_flags_occupancy
_atom_site_disorder_assembly
_atom_site_disorder_group
Ru1A Ru 0.62640(2) 0.76384(2) 0.00852(2) 0.02508(4) Uani 1 1 d . . . . .
As1A As 0.45854(2) 0.71672(2) 0.01633(2) 0.02780(4) Uani 1 1 d . . . . .
As2A As 0.79228(2) 0.81317(2) 0.00494(2) 0.03140(5) Uani 1 1 d . . . . .
S1A S 0.77791(6) 0.54189(3) -0.00517(4) 0.05674(17) Uani 1 1 d . . . . .
O1A O 0.54670(13) 0.81491(10) 0.14406(8) 0.0540(4) Uani 1 1 d . . . . .
O2A O 0.6879(3) 0.68026(15) -0.21962(14) 0.0642(7) Uani 0.656(3) 1 d . . P A 1
H2AA H 0.701528 0.658486 -0.180979 0.096 Uiso 0.656(3) 1 calc R U P A 1
O12B O 0.5851(5) 0.7468(3) -0.2443(3) 0.0642(7) Uani 0.344(3) 1 d . . P A 2
H12B H 0.577545 0.703561 -0.244039 0.096 Uiso 0.344(3) 1 calc R U P A 2
N1A N 0.68957(13) 0.65447(9) 0.03819(9) 0.0332(4) Uani 1 1 d . . . . .
N2A N 0.71783(14) 0.66321(9) -0.08802(9) 0.0384(4) Uani 1 1 d . . . . .
N3A N 0.67150(12) 0.73134(9) -0.08800(8) 0.0291(3) Uani 1 1 d . . . . .
C1A C 0.58663(14) 0.85444(10) -0.06402(10) 0.0284(4) Uani 1 1 d . . . . .
C2A C 0.54811(16) 0.92320(11) -0.05478(11) 0.0359(4) Uani 1 1 d . . . . .
H2A H 0.540700 0.933848 -0.009814 0.043 Uiso 1 1 calc R U . . .
C3A C 0.52066(18) 0.97592(12) -0.11085(12) 0.0429(5) Uani 1 1 d . . . . .
H3A H 0.495186 1.021010 -0.102821 0.051 Uiso 1 1 calc R U . . .
C4A C 0.53069(17) 0.96229(12) -0.17803(12) 0.0420(5) Uani 1 1 d . . . . .
H4A H 0.510280 0.997383 -0.214912 0.050 Uiso 1 1 calc R U . . .
C5A C 0.57123(16) 0.89619(11) -0.19052(11) 0.0359(4) Uani 1 1 d . . . . .
H5A H 0.579281 0.887239 -0.236213 0.043 Uiso 1 1 calc R U . . .
C6A C 0.60031(14) 0.84253(10) -0.13485(10) 0.0291(4) Uani 1 1 d . . . . .
C7A C 0.64869(15) 0.77320(11) -0.14625(10) 0.0310(4) Uani 1 1 d . . . . .
C8A C 0.72284(16) 0.62940(11) -0.02138(11) 0.0367(4) Uani 1 1 d . . . . .
C9A C 0.75888(19) 0.54056(13) 0.08612(13) 0.0464(5) Uani 1 1 d . . . . .
C10A C 0.7852(2) 0.48675(15) 0.14136(15) 0.0613(7) Uani 1 1 d . . . . .
H10A H 0.816753 0.443652 0.132307 0.074 Uiso 1 1 calc R U . . .
C11A C 0.7639(2) 0.49794(16) 0.20968(15) 0.0647(8) Uani 1 1 d . . . . .
H11A H 0.779834 0.461600 0.247430 0.078 Uiso 1 1 calc R U . . .
C12A C 0.7191(2) 0.56256(15) 0.22318(14) 0.0566(7) Uani 1 1 d . . . . .
H12A H 0.706298 0.569490 0.269800 0.068 Uiso 1 1 calc R U . . .
C13A C 0.69298(18) 0.61728(13) 0.16814(12) 0.0456(5) Uani 1 1 d . . . . .
H13A H 0.663694 0.660975 0.177410 0.055 Uiso 1 1 calc R U . . .
C14A C 0.71127(16) 0.60570(11) 0.09906(11) 0.0372(4) Uani 1 1 d . . . . .
C15A C 0.57879(15) 0.79512(11) 0.09237(11) 0.0334(4) Uani 1 1 d . . . . .
C16A C 0.6668(2) 0.75301(13) -0.21870(11) 0.0447(5) Uani 1 1 d . . . . .
H16B H 0.700305 0.704855 -0.212686 0.054 Uiso 0.344(3) 1 calc R U P A 2
H16A H 0.601906 0.761799 -0.233483 0.054 Uiso 0.656(3) 1 calc R U P A 1
C17A C 0.73578(18) 0.80573(13) -0.27642(11) 0.0436(5) Uani 1 1 d . . . . .
C18A C 0.7164(3) 0.82767(18) -0.34486(14) 0.0706(8) Uani 1 1 d . . . . .
H18A H 0.661120 0.809327 -0.355844 0.085 Uiso 1 1 calc R U . . .
C19A C 0.7787(3) 0.8771(2) -0.39779(16) 0.0910(13) Uani 1 1 d . . . . .
H19A H 0.764620 0.891859 -0.443729 0.109 Uiso 1 1 calc R U . . .
C20A C 0.8597(3) 0.9035(2) -0.3825(2) 0.0958(14) Uani 1 1 d . . . . .
H20A H 0.901127 0.936596 -0.417935 0.115 Uiso 1 1 calc R U . . .
C21A C 0.8806(3) 0.8820(2) -0.3160(2) 0.0890(11) Uani 1 1 d . . . . .
H21A H 0.936632 0.900008 -0.305689 0.107 Uiso 1 1 calc R U . . .
C22A C 0.8186(2) 0.83306(16) -0.26283(16) 0.0621(7) Uani 1 1 d . . . . .
H22A H 0.833699 0.818619 -0.217152 0.075 Uiso 1 1 calc R U . . .
C23A C 0.44464(16) 0.67422(12) -0.06274(11) 0.0362(4) Uani 1 1 d . . . . .
C24A C 0.4067(3) 0.71256(16) -0.12089(15) 0.0662(8) Uani 1 1 d . . . . .
H24A H 0.386126 0.761224 -0.123853 0.079 Uiso 1 1 calc R U . . .
C25A C 0.3993(3) 0.6779(2) -0.17559(17) 0.0924(12) Uani 1 1 d . . . . .
H25A H 0.373524 0.703592 -0.215096 0.111 Uiso 1 1 calc R U . . .
C26A C 0.4295(3) 0.6065(2) -0.17147(17) 0.0785(10) Uani 1 1 d . . . . .
H26A H 0.422930 0.583408 -0.207534 0.094 Uiso 1 1 calc R U . . .
C27A C 0.4691(2) 0.56943(17) -0.11498(16) 0.0662(8) Uani 1 1 d . . . . .
H27A H 0.490511 0.521021 -0.112680 0.079 Uiso 1 1 calc R U . . .
C28A C 0.4780(2) 0.60290(14) -0.06074(14) 0.0513(6) Uani 1 1 d . . . . .
H28A H 0.506536 0.577258 -0.022579 0.062 Uiso 1 1 calc R U . . .
C29A C 0.40909(15) 0.63547(11) 0.09681(11) 0.0355(4) Uani 1 1 d . . . . .
C30A C 0.33359(19) 0.59092(14) 0.09400(14) 0.0535(6) Uani 1 1 d . . . . .
H30A H 0.304057 0.600179 0.053769 0.064 Uiso 1 1 calc R U . . .
C31A C 0.3019(2) 0.53236(16) 0.15126(16) 0.0682(8) Uani 1 1 d . . . . .
H31A H 0.251071 0.502441 0.149168 0.082 Uiso 1 1 calc R U . . .
C32A C 0.3446(2) 0.51828(15) 0.21072(14) 0.0637(8) Uani 1 1 d . . . . .
H32A H 0.323801 0.478327 0.248448 0.076 Uiso 1 1 calc R U . . .
C33A C 0.4179(2) 0.56285(14) 0.21477(12) 0.0541(6) Uani 1 1 d . . . . .
H33A H 0.446170 0.553818 0.255561 0.065 Uiso 1 1 calc R U . . .
C34A C 0.45006(18) 0.62180(12) 0.15768(11) 0.0421(5) Uani 1 1 d . . . . .
H34A H 0.499675 0.652258 0.160636 0.051 Uiso 1 1 calc R U . . .
C35A C 0.34506(15) 0.78439(11) 0.02361(12) 0.0370(4) Uani 1 1 d . . . . .
C36A C 0.2570(2) 0.76987(18) 0.00369(19) 0.0727(9) Uani 1 1 d . . . . .
H36A H 0.253053 0.728684 -0.014478 0.087 Uiso 1 1 calc R U . . .
C37A C 0.1753(2) 0.8171(2) 0.0111(2) 0.0889(11) Uani 1 1 d . . . . .
H37A H 0.116692 0.807931 -0.002507 0.107 Uiso 1 1 calc R U . . .
C38A C 0.1817(2) 0.87801(19) 0.03882(18) 0.0764(9) Uani 1 1 d . . . . .
H38A H 0.128072 0.910752 0.042374 0.092 Uiso 1 1 calc R U . . .
C39A C 0.2640(2) 0.88945(18) 0.06018(19) 0.0743(9) Uani 1 1 d . . . . .
H39A H 0.266537 0.929017 0.080954 0.089 Uiso 1 1 calc R U . . .
C40A C 0.3472(2) 0.84316(15) 0.05212(15) 0.0566(6) Uani 1 1 d . . . . .
H40A H 0.404844 0.852938 0.066583 0.068 Uiso 1 1 calc R U . . .
C41A C 0.90256(16) 0.74189(12) 0.00141(14) 0.0444(5) Uani 1 1 d . . . . .
C42A C 0.9193(2) 0.68915(16) 0.06043(18) 0.0707(8) Uani 1 1 d . . . . .
H42A H 0.878858 0.687789 0.105130 0.085 Uiso 1 1 calc R U . . .
C43A C 0.9967(3) 0.6377(2) 0.0533(2) 0.0931(12) Uani 1 1 d . . . . .
H43A H 1.008297 0.602396 0.093253 0.112 Uiso 1 1 calc R U . . .
C44A C 1.0553(3) 0.6395(2) -0.0124(2) 0.0993(13) Uani 1 1 d . . . . .
H44A H 1.108860 0.606826 -0.016894 0.119 Uiso 1 1 calc R U . . .
C45A C 1.0358(3) 0.6881(2) -0.0706(2) 0.1046(14) Uani 1 1 d . . . . .
H45A H 1.073567 0.686999 -0.115646 0.126 Uiso 1 1 calc R U . . .
C46A C 0.9598(2) 0.74010(19) -0.06436(18) 0.0789(10) Uani 1 1 d . . . . .
H46A H 0.947691 0.773930 -0.105103 0.095 Uiso 1 1 calc R U . . .
C47A C 0.85944(15) 0.89516(11) -0.06732(11) 0.0365(4) Uani 1 1 d . . . . .
C48A C 0.94831(17) 0.91873(14) -0.05547(14) 0.0524(6) Uani 1 1 d . . . . .
H48A H 0.970999 0.896966 -0.013463 0.063 Uiso 1 1 calc R U . . .
C49A C 1.00285(19) 0.97405(16) -0.10549(16) 0.0617(7) Uani 1 1 d . . . . .
H49A H 1.062397 0.989065 -0.097440 0.074 Uiso 1 1 calc R U . . .
C50A C 0.9691(2) 1.00667(15) -0.16681(16) 0.0617(7) Uani 1 1 d . . . . .
H50A H 1.006541 1.043167 -0.201097 0.074 Uiso 1 1 calc R U . . .
C51A C 0.8805(2) 0.98576(16) -0.17793(15) 0.0651(8) Uani 1 1 d . . . . .
H51A H 0.857028 1.009107 -0.219210 0.078 Uiso 1 1 calc R U . . .
C52A C 0.82517(18) 0.93003(14) -0.12818(13) 0.0493(6) Uani 1 1 d . . . . .
H52A H 0.764826 0.916307 -0.136108 0.059 Uiso 1 1 calc R U . . .
C53A C 0.8265(3) 0.82226(18) 0.14866(16) 0.0768(9) Uani 1 1 d . . . . .
H53A H 0.860324 0.777413 0.151672 0.092 Uiso 1 1 calc R U . . .
C54A C 0.8120(3) 0.8577(2) 0.20630(17) 0.0943(13) Uani 1 1 d . . . . .
H54A H 0.835691 0.835470 0.247765 0.113 Uiso 1 1 calc R U . . .
C55A C 0.7642(3) 0.9233(2) 0.20230(18) 0.0835(11) Uani 1 1 d . . . . .
H55A H 0.755146 0.945812 0.240828 0.100 Uiso 1 1 calc R U . . .
C56A C 0.7296(2) 0.9562(2) 0.14221(19) 0.0796(10) Uani 1 1 d . . . . .
H56A H 0.697143 1.001554 0.139162 0.095 Uiso 1 1 calc R U . . .
C57A C 0.7425(2) 0.92221(17) 0.08540(16) 0.0637(8) Uani 1 1 d . . . . .
H57A H 0.718523 0.945286 0.044264 0.076 Uiso 1 1 calc R U . . .
C58A C 0.79002(17) 0.85499(13) 0.08816(12) 0.0423(5) Uani 1 1 d . . . . .
Ru2 Ru 0.16677(2) 0.76694(2) 0.50360(2) 0.02496(4) Uani 1 1 d . . . . .
As1 As 0.02620(2) 0.74833(2) 0.44770(2) 0.02711(4) Uani 1 1 d . . . . .
As2 As 0.31042(2) 0.79117(2) 0.55363(2) 0.03100(5) Uani 1 1 d . . . . .
S1 S 0.13831(5) 0.52214(3) 0.61900(3) 0.04418(13) Uani 1 1 d . . . . .
O1 O 0.08063(14) 0.90844(10) 0.53614(11) 0.0629(5) Uani 1 1 d . . . . .
O2 O 0.32615(13) 0.57279(8) 0.38168(9) 0.0473(4) Uani 1 1 d . . . . .
H2 H 0.297404 0.564518 0.423814 0.071 Uiso 1 1 calc R U . . .
N1 N 0.12594(12) 0.66505(9) 0.58684(8) 0.0297(3) Uani 1 1 d . . . . .
N2 N 0.23280(13) 0.61065(8) 0.49998(9) 0.0321(3) Uani 1 1 d . . . . .
N3 N 0.24294(11) 0.68320(8) 0.46093(8) 0.0270(3) Uani 1 1 d . . . . .
C1 C 0.23582(14) 0.82391(10) 0.40366(10) 0.0294(4) Uani 1 1 d . . . . .
C2 C 0.23480(15) 0.89916(11) 0.37233(12) 0.0365(4) Uani 1 1 d . . . . .
H2B H 0.201196 0.931201 0.399169 0.044 Uiso 1 1 calc R U . . .
C3 C 0.28280(17) 0.92709(12) 0.30209(13) 0.0442(5) Uani 1 1 d . . . . .
H3 H 0.282775 0.977524 0.283090 0.053 Uiso 1 1 calc R U . . .
C4 C 0.33033(19) 0.88091(13) 0.26040(13) 0.0490(6) Uani 1 1 d . . . . .
H4 H 0.359309 0.899791 0.212619 0.059 Uiso 1 1 calc R U . . .
C5 C 0.33501(17) 0.80645(12) 0.28953(11) 0.0415(5) Uani 1 1 d . . . . .
H5 H 0.367172 0.775175 0.261298 0.050 Uiso 1 1 calc R U . . .
C6 C 0.29156(14) 0.77780(10) 0.36137(10) 0.0315(4) Uani 1 1 d . . . . .
C7 C 0.29762(14) 0.69972(10) 0.39646(10) 0.0298(4) Uani 1 1 d . . . . .
C8 C 0.16944(15) 0.60822(10) 0.56160(10) 0.0304(4) Uani 1 1 d . . . . .
C9 C 0.06185(16) 0.56546(12) 0.68015(11) 0.0402(5) Uani 1 1 d . . . . .
C10 C 0.0049(2) 0.53353(16) 0.74638(13) 0.0565(7) Uani 1 1 d . . . . .
H10 H 0.002592 0.482737 0.762815 0.068 Uiso 1 1 calc R U . . .
C11 C -0.0481(2) 0.57885(18) 0.78728(14) 0.0642(8) Uani 1 1 d . . . . .
H11 H -0.085578 0.558467 0.832286 0.077 Uiso 1 1 calc R U . . .
C12 C -0.04612(19) 0.65382(17) 0.76230(14) 0.0585(7) Uani 1 1 d . . . . .
H12 H -0.082928 0.683398 0.790586 0.070 Uiso 1 1 calc R U . . .
C13 C 0.00960(17) 0.68630(14) 0.69577(12) 0.0456(5) Uani 1 1 d . . . . .
H13 H 0.009594 0.737103 0.679229 0.055 Uiso 1 1 calc R U . . .
C14 C 0.06545(15) 0.64183(12) 0.65418(11) 0.0347(4) Uani 1 1 d . . . . .
C15 C 0.10927(15) 0.85137(12) 0.52761(12) 0.0375(5) Uani 1 1 d . . . . .
C16 C 0.36379(16) 0.64512(11) 0.36096(11) 0.0356(4) Uani 1 1 d . . . . .
H16 H 0.366238 0.661750 0.309154 0.043 Uiso 1 1 calc R U . . .
C17 C 0.47075(16) 0.64696(12) 0.37278(12) 0.0404(5) Uani 1 1 d . . . . .
C18 C 0.5033(2) 0.59816(17) 0.42813(16) 0.0671(8) Uani 1 1 d . . . . .
H18 H 0.459126 0.563939 0.459728 0.081 Uiso 1 1 calc R U . . .
C19 C 0.6007(3) 0.5991(2) 0.4376(2) 0.0850(10) Uani 1 1 d . . . . .
H19 H 0.621143 0.565386 0.475422 0.102 Uiso 1 1 calc R U . . .
C20 C 0.6666(2) 0.6482(2) 0.3930(2) 0.0786(10) Uani 1 1 d . . . . .
H20 H 0.732272 0.647942 0.399423 0.094 Uiso 1 1 calc R U . . .
C21 C 0.6357(2) 0.69807(19) 0.3383(2) 0.0820(10) Uani 1 1 d . . . . .
H21 H 0.680061 0.732970 0.308102 0.098 Uiso 1 1 calc R U . . .
C22 C 0.5384(2) 0.69732(16) 0.32737(17) 0.0650(8) Uani 1 1 d . . . . .
H22 H 0.518627 0.730946 0.289193 0.078 Uiso 1 1 calc R U . . .
C23 C 0.11075(17) 0.65822(13) 0.34692(13) 0.0437(5) Uani 1 1 d . . . . .
H23 H 0.121216 0.623429 0.387517 0.052 Uiso 1 1 calc R U . . .
C24 C 0.1427(2) 0.64390(18) 0.27949(16) 0.0665(8) Uani 1 1 d . . . . .
H24 H 0.174260 0.599419 0.275041 0.080 Uiso 1 1 calc R U . . .
C25 C 0.1281(3) 0.6946(2) 0.21964(17) 0.0941(12) Uani 1 1 d . . . . .
H25 H 0.149358 0.684525 0.174523 0.113 Uiso 1 1 calc R U . . .
C26 C 0.0821(3) 0.7605(2) 0.22591(16) 0.1014(14) Uani 1 1 d . . . . .
H26 H 0.072722 0.795214 0.184955 0.122 Uiso 1 1 calc R U . . .
C27 C 0.0495(2) 0.77553(17) 0.29310(14) 0.0669(8) Uani 1 1 d . . . . .
H27 H 0.018344 0.820252 0.297093 0.080 Uiso 1 1 calc R U . . .
C28 C -0.06243(14) 0.67077(10) 0.50704(10) 0.0302(4) Uani 1 1 d . . . . .
C29 C -0.07350(18) 0.60478(12) 0.48944(13) 0.0444(5) Uani 1 1 d . . . . .
H29 H -0.040640 0.596348 0.445452 0.053 Uiso 1 1 calc R U . . .
C30 C -0.1340(2) 0.55127(13) 0.53797(14) 0.0536(6) Uani 1 1 d . . . . .
H30 H -0.141445 0.506828 0.526213 0.064 Uiso 1 1 calc R U . . .
C31 C -0.18324(18) 0.56282(13) 0.60311(13) 0.0471(5) Uani 1 1 d . . . . .
H31 H -0.222558 0.526083 0.635552 0.057 Uiso 1 1 calc R U . . .
C32 C -0.17404(16) 0.62916(13) 0.62014(12) 0.0432(5) Uani 1 1 d . . . . .
H32 H -0.208187 0.637794 0.663729 0.052 Uiso 1 1 calc R U . . .
C33 C -0.11375(15) 0.68282(12) 0.57206(11) 0.0373(4) Uani 1 1 d . . . . .
H33 H -0.107643 0.727583 0.583589 0.045 Uiso 1 1 calc R U . . .
C34 C -0.07063(15) 0.82681(11) 0.42655(11) 0.0341(4) Uani 1 1 d . . . . .
C35 C -0.0420(2) 0.89930(12) 0.40575(14) 0.0499(6) Uani 1 1 d . . . . .
H35 H 0.023422 0.911528 0.404354 0.060 Uiso 1 1 calc R U . . .
C36 C -0.1113(2) 0.95415(14) 0.38686(16) 0.0649(8) Uani 1 1 d . . . . .
H36 H -0.091894 1.003035 0.373008 0.078 Uiso 1 1 calc R U . . .
C37 C -0.2074(2) 0.93685(16) 0.38848(15) 0.0629(8) Uani 1 1 d . . . . .
H37 H -0.253143 0.973831 0.375552 0.076 Uiso 1 1 calc R U . . .
C38 C -0.2364(2) 0.86501(18) 0.40914(15) 0.0617(7) Uani 1 1 d . . . . .
H38 H -0.302015 0.853231 0.410300 0.074 Uiso 1 1 calc R U . . .
C39 C -0.16828(17) 0.80967(14) 0.42837(13) 0.0482(6) Uani 1 1 d . . . . .
H39 H -0.188368 0.760943 0.442516 0.058 Uiso 1 1 calc R U . . .
C40 C 0.28154(17) 0.82617(12) 0.64259(11) 0.0382(5) Uani 1 1 d . . . . .
C41 C 0.1852(2) 0.82891(19) 0.67957(15) 0.0683(8) Uani 1 1 d . . . . .
H41 H 0.132954 0.816442 0.660749 0.082 Uiso 1 1 calc R U . . .
C42 C 0.1647(3) 0.8500(2) 0.74451(17) 0.0851(11) Uani 1 1 d . . . . .
H42 H 0.099020 0.851160 0.769015 0.102 Uiso 1 1 calc R U . . .
C43 C 0.2406(3) 0.86896(17) 0.77266(15) 0.0699(8) Uani 1 1 d . . . . .
H43 H 0.227123 0.882661 0.816439 0.084 Uiso 1 1 calc R U . . .
C44 C 0.3350(3) 0.86759(17) 0.73632(15) 0.0701(9) Uani 1 1 d . . . . .
H44 H 0.386613 0.881163 0.755069 0.084 Uiso 1 1 calc R U . . .
C45 C 0.3570(2) 0.84637(16) 0.67142(14) 0.0591(7) Uani 1 1 d . . . . .
H45 H 0.422910 0.845756 0.647254 0.071 Uiso 1 1 calc R U . . .
C46 C 0.40863(16) 0.71494(11) 0.57891(12) 0.0383(5) Uani 1 1 d . . . . .
C47 C 0.50935(19) 0.72986(15) 0.56718(17) 0.0609(7) Uani 1 1 d . . . . .
H47 H 0.532397 0.776978 0.544766 0.073 Uiso 1 1 calc R U . . .
C48 C 0.5759(2) 0.67435(18) 0.58892(19) 0.0743(9) Uani 1 1 d . . . . .
H48 H 0.643542 0.684533 0.581213 0.089 Uiso 1 1 calc R U . . .
C49 C 0.5429(2) 0.60484(16) 0.62157(16) 0.0666(8) Uani 1 1 d . . . . .
H49 H 0.587988 0.567672 0.635301 0.080 Uiso 1 1 calc R U . . .
C50 C 0.4435(2) 0.59024(15) 0.63391(15) 0.0604(7) Uani 1 1 d . . . . .
H50 H 0.421025 0.543011 0.656425 0.072 Uiso 1 1 calc R U . . .
C51 C 0.37564(19) 0.64511(13) 0.61325(13) 0.0484(6) Uani 1 1 d . . . . .
H51 H 0.307885 0.634766 0.622557 0.058 Uiso 1 1 calc R U . . .
C52 C 0.39306(15) 0.86807(12) 0.48716(12) 0.0384(5) Uani 1 1 d . . . . .
C53 C 0.45702(17) 0.85107(15) 0.42841(13) 0.0498(6) Uani 1 1 d . . . . .
H53 H 0.466442 0.802382 0.424909 0.060 Uiso 1 1 calc R U . . .
C54 C 0.5070(2) 0.9063(2) 0.37489(15) 0.0682(8) Uani 1 1 d . . . . .
H54 H 0.549923 0.894774 0.335492 0.082 Uiso 1 1 calc R U . . .
C55 C 0.4930(3) 0.9779(2) 0.38013(18) 0.0806(11) Uani 1 1 d . . . . .
H55 H 0.526929 1.015002 0.344331 0.097 Uiso 1 1 calc R U . . .
C56 C 0.4296(3) 0.99530(16) 0.43748(19) 0.0764(10) Uani 1 1 d . . . . .
H56 H 0.420641 1.044168 0.440442 0.092 Uiso 1 1 calc R U . . .
C57 C 0.3782(2) 0.94068(13) 0.49159(15) 0.0537(6) Uani 1 1 d . . . . .
H57 H 0.334392 0.952812 0.530300 0.064 Uiso 1 1 calc R U . . .
C58 C 0.06325(16) 0.72421(12) 0.35410(11) 0.0367(4) Uani 1 1 d . . . . .

loop_
_atom_site_aniso_label
_atom_site_aniso_U_11
_atom_site_aniso_U_22
_atom_site_aniso_U_33
_atom_site_aniso_U_23
_atom_site_aniso_U_13
_atom_site_aniso_U_12
Ru1A 0.02791(7) 0.02573(7) 0.02207(7) -0.00631(5) -0.00543(6) 0.00160(6)
As1A 0.02847(10) 0.02748(9) 0.02791(10) -0.00771(7) -0.00499(8) -0.00002(7)
As2A 0.02894(10) 0.03362(10) 0.03320(10) -0.00782(8) -0.00980(8) 0.00099(8)
S1A 0.0806(5) 0.0394(3) 0.0519(4) -0.0157(3) -0.0182(3) 0.0258(3)
O1A 0.0584(11) 0.0701(12) 0.0375(9) -0.0287(8) 0.0013(8) -0.0018(9)
O2A 0.100(2) 0.0566(15) 0.0392(13) -0.0208(11) -0.0072(14) -0.0095(14)
O12B 0.100(2) 0.0566(15) 0.0392(13) -0.0208(11) -0.0072(14) -0.0095(14)
N1A 0.0380(9) 0.0308(8) 0.0303(8) -0.0057(7) -0.0082(7) 0.0048(7)
N2A 0.0444(10) 0.0355(9) 0.0363(9) -0.0137(7) -0.0068(8) 0.0099(8)
N3A 0.0295(8) 0.0307(8) 0.0282(8) -0.0102(6) -0.0046(6) 0.0017(6)
C1A 0.0269(9) 0.0301(9) 0.0280(9) -0.0048(7) -0.0060(7) -0.0021(7)
C2A 0.0420(11) 0.0330(10) 0.0332(10) -0.0093(8) -0.0069(9) 0.0021(9)
C3A 0.0515(13) 0.0310(10) 0.0445(12) -0.0063(9) -0.0104(10) 0.0074(9)
C4A 0.0467(13) 0.0376(11) 0.0371(11) 0.0032(9) -0.0118(10) 0.0028(9)
C5A 0.0390(11) 0.0404(11) 0.0269(10) -0.0033(8) -0.0074(8) -0.0025(9)
C6A 0.0286(9) 0.0315(9) 0.0265(9) -0.0053(7) -0.0048(7) -0.0031(7)
C7A 0.0330(10) 0.0348(10) 0.0254(9) -0.0082(8) -0.0038(8) -0.0023(8)
C8A 0.0416(11) 0.0298(10) 0.0394(11) -0.0099(8) -0.0090(9) 0.0064(9)
C9A 0.0531(14) 0.0397(12) 0.0464(13) -0.0060(10) -0.0164(11) 0.0084(10)
C10A 0.0728(19) 0.0445(14) 0.0644(17) -0.0031(12) -0.0250(15) 0.0186(13)
C11A 0.0734(19) 0.0589(17) 0.0573(17) 0.0077(13) -0.0301(15) 0.0098(14)
C12A 0.0624(16) 0.0660(17) 0.0403(13) -0.0017(12) -0.0208(12) 0.0034(13)
C13A 0.0501(13) 0.0477(13) 0.0391(12) -0.0062(10) -0.0152(10) 0.0055(11)
C14A 0.0380(11) 0.0341(10) 0.0386(11) -0.0032(9) -0.0125(9) 0.0032(9)
C15A 0.0334(10) 0.0362(10) 0.0310(10) -0.0076(8) -0.0071(8) -0.0007(8)
C16A 0.0643(15) 0.0433(12) 0.0283(10) -0.0130(9) -0.0068(10) -0.0026(11)
C17A 0.0524(14) 0.0453(12) 0.0291(10) -0.0112(9) 0.0016(9) 0.0101(10)
C18A 0.090(2) 0.083(2) 0.0333(13) -0.0092(13) -0.0067(14) 0.0107(17)
C19A 0.121(3) 0.093(3) 0.0343(15) 0.0048(15) 0.0123(18) 0.031(2)
C20A 0.098(3) 0.069(2) 0.079(3) 0.0083(19) 0.043(2) 0.021(2)
C21A 0.062(2) 0.082(2) 0.104(3) -0.015(2) 0.0222(19) -0.0080(17)
C22A 0.0525(16) 0.0689(18) 0.0576(16) -0.0108(14) 0.0017(13) 0.0009(13)
C23A 0.0372(11) 0.0402(11) 0.0335(10) -0.0133(9) -0.0042(9) -0.0072(9)
C24A 0.098(2) 0.0581(16) 0.0516(16) -0.0151(13) -0.0339(16) 0.0028(16)
C25A 0.135(3) 0.106(3) 0.0534(18) -0.0247(18) -0.050(2) 0.001(2)
C26A 0.100(3) 0.090(2) 0.0597(19) -0.0448(18) -0.0093(18) -0.022(2)
C27A 0.078(2) 0.0607(17) 0.0676(19) -0.0397(15) -0.0005(16) -0.0055(15)
C28A 0.0574(15) 0.0500(14) 0.0518(14) -0.0245(12) -0.0093(12) 0.0054(12)
C29A 0.0350(11) 0.0350(10) 0.0336(10) -0.0089(8) 0.0014(8) -0.0011(8)
C30A 0.0509(14) 0.0594(15) 0.0465(14) -0.0040(11) -0.0054(11) -0.0188(12)
C31A 0.0686(19) 0.0651(18) 0.0618(18) -0.0057(14) 0.0076(15) -0.0324(15)
C32A 0.082(2) 0.0518(15) 0.0418(14) -0.0026(11) 0.0174(14) -0.0091(14)
C33A 0.0779(18) 0.0470(14) 0.0312(11) -0.0078(10) -0.0004(12) 0.0086(13)
C34A 0.0536(13) 0.0367(11) 0.0348(11) -0.0100(9) -0.0039(10) 0.0017(10)
C35A 0.0320(10) 0.0371(11) 0.0414(11) -0.0094(9) -0.0068(9) 0.0046(8)
C36A 0.0517(16) 0.074(2) 0.108(3) -0.0410(19) -0.0298(17) 0.0130(14)
C37A 0.0518(18) 0.102(3) 0.130(3) -0.049(2) -0.040(2) 0.0288(18)
C38A 0.0630(19) 0.079(2) 0.088(2) -0.0267(18) -0.0186(17) 0.0399(17)
C39A 0.069(2) 0.0676(19) 0.096(2) -0.0435(18) -0.0169(18) 0.0240(16)
C40A 0.0492(14) 0.0572(15) 0.0690(17) -0.0240(13) -0.0161(13) 0.0104(12)
C41A 0.0331(11) 0.0412(12) 0.0617(15) -0.0126(11) -0.0171(10) 0.0078(9)
C42A 0.0583(17) 0.0651(18) 0.078(2) 0.0007(15) -0.0142(15) 0.0155(14)
C43A 0.087(3) 0.071(2) 0.116(3) -0.002(2) -0.037(2) 0.0333(19)
C44A 0.092(3) 0.093(3) 0.123(3) -0.045(3) -0.038(3) 0.058(2)
C45A 0.106(3) 0.118(3) 0.100(3) -0.055(3) -0.026(2) 0.068(3)
C46A 0.082(2) 0.094(2) 0.069(2) -0.0366(18) -0.0249(17) 0.0469(19)
C47A 0.0306(10) 0.0375(11) 0.0404(11) -0.0079(9) -0.0053(9) -0.0007(8)
C48A 0.0376(12) 0.0616(16) 0.0570(15) -0.0029(12) -0.0173(11) -0.0076(11)
C49A 0.0391(13) 0.0687(18) 0.0745(19) -0.0066(15) -0.0111(13) -0.0183(12)
C50A 0.0511(15) 0.0587(16) 0.0653(18) 0.0022(13) -0.0029(13) -0.0159(13)
C51A 0.0639(18) 0.0690(18) 0.0539(16) 0.0137(13) -0.0211(14) -0.0138(14)
C52A 0.0401(12) 0.0580(15) 0.0503(14) -0.0042(11) -0.0166(11) -0.0099(11)
C53A 0.116(3) 0.0691(19) 0.0526(17) -0.0086(14) -0.0367(18) -0.0129(19)
C54A 0.142(4) 0.105(3) 0.0435(17) -0.0087(18) -0.034(2) -0.039(3)
C55A 0.081(2) 0.120(3) 0.063(2) -0.052(2) 0.0039(17) -0.038(2)
C56A 0.0596(18) 0.110(3) 0.094(2) -0.071(2) -0.0181(17) 0.0057(18)
C57A 0.0559(16) 0.082(2) 0.0724(19) -0.0465(16) -0.0281(14) 0.0143(14)
C58A 0.0368(11) 0.0558(14) 0.0384(12) -0.0150(10) -0.0083(9) -0.0127(10)
Ru2 0.02365(7) 0.02331(7) 0.02851(8) -0.00790(6) -0.00359(6) -0.00203(5)
As1 0.02572(9) 0.02514(9) 0.03150(10) -0.00768(7) -0.00607(8) -0.00186(7)
As2 0.02810(10) 0.03057(10) 0.03655(11) -0.00913(8) -0.00881(8) -0.00343(8)
S1 0.0603(4) 0.0307(3) 0.0356(3) 0.0002(2) -0.0030(3) -0.0061(2)
O1 0.0652(12) 0.0443(10) 0.0874(14) -0.0363(10) -0.0127(10) 0.0131(9)
O2 0.0533(10) 0.0346(8) 0.0510(10) -0.0164(7) 0.0070(8) -0.0084(7)
N1 0.0287(8) 0.0306(8) 0.0291(8) -0.0072(6) -0.0027(6) -0.0023(6)
N2 0.0391(9) 0.0243(8) 0.0300(8) -0.0044(6) -0.0021(7) -0.0014(7)
N3 0.0291(8) 0.0239(7) 0.0279(8) -0.0057(6) -0.0051(6) -0.0021(6)
C1 0.0265(9) 0.0291(9) 0.0332(10) -0.0055(8) -0.0075(8) -0.0043(7)
C2 0.0335(10) 0.0298(10) 0.0451(12) -0.0049(9) -0.0092(9) -0.0024(8)
C3 0.0452(13) 0.0322(11) 0.0487(13) 0.0058(9) -0.0105(10) -0.0056(9)
C4 0.0533(14) 0.0467(13) 0.0373(12) 0.0063(10) -0.0027(10) -0.0088(11)
C5 0.0461(12) 0.0383(11) 0.0350(11) -0.0048(9) 0.0012(9) -0.0044(9)
C6 0.0304(10) 0.0290(9) 0.0337(10) -0.0048(8) -0.0047(8) -0.0045(8)
C7 0.0292(9) 0.0286(9) 0.0311(10) -0.0084(8) -0.0015(8) -0.0031(7)
C8 0.0341(10) 0.0274(9) 0.0295(9) -0.0038(7) -0.0083(8) -0.0035(8)
C9 0.0389(11) 0.0479(12) 0.0307(10) -0.0025(9) -0.0051(9) -0.0079(9)
C10 0.0560(15) 0.0622(16) 0.0422(13) 0.0045(12) -0.0028(12) -0.0175(13)
C11 0.0539(16) 0.092(2) 0.0364(13) -0.0055(14) 0.0087(12) -0.0177(15)
C12 0.0455(14) 0.085(2) 0.0445(14) -0.0243(14) 0.0055(11) -0.0062(13)
C13 0.0390(12) 0.0564(14) 0.0413(12) -0.0160(10) -0.0013(10) -0.0031(10)
C14 0.0283(10) 0.0455(12) 0.0296(10) -0.0064(8) -0.0050(8) -0.0065(8)
C15 0.0327(10) 0.0385(11) 0.0443(12) -0.0161(9) -0.0070(9) -0.0007(9)
C16 0.0395(11) 0.0290(10) 0.0353(10) -0.0106(8) 0.0044(9) -0.0036(8)
C17 0.0379(11) 0.0374(11) 0.0443(12) -0.0178(9) 0.0053(9) -0.0007(9)
C18 0.0553(17) 0.0718(19) 0.0663(18) 0.0022(15) -0.0127(14) -0.0058(14)
C19 0.065(2) 0.103(3) 0.086(2) -0.010(2) -0.0287(18) 0.0014(19)
C20 0.0459(16) 0.094(3) 0.108(3) -0.048(2) -0.0156(18) 0.0041(17)
C21 0.0445(16) 0.073(2) 0.119(3) -0.024(2) 0.0117(18) -0.0144(15)
C22 0.0441(14) 0.0588(16) 0.078(2) -0.0024(14) 0.0074(13) -0.0046(12)
C23 0.0413(12) 0.0482(13) 0.0470(13) -0.0211(10) -0.0101(10) 0.0033(10)
C24 0.0676(18) 0.079(2) 0.0628(18) -0.0412(16) -0.0129(15) 0.0201(15)
C25 0.112(3) 0.131(3) 0.0447(17) -0.042(2) -0.0127(18) 0.038(3)
C26 0.139(4) 0.121(3) 0.0358(15) -0.0137(18) -0.0164(18) 0.050(3)
C27 0.088(2) 0.0684(18) 0.0397(14) -0.0108(13) -0.0106(14) 0.0251(16)
C28 0.0270(9) 0.0307(9) 0.0340(10) -0.0068(8) -0.0078(8) -0.0037(7)
C29 0.0509(13) 0.0380(12) 0.0437(12) -0.0155(10) 0.0029(10) -0.0129(10)
C30 0.0631(16) 0.0381(12) 0.0593(15) -0.0166(11) 0.0004(13) -0.0189(11)
C31 0.0448(13) 0.0446(13) 0.0475(13) -0.0034(10) -0.0026(10) -0.0151(10)
C32 0.0369(11) 0.0542(14) 0.0376(11) -0.0119(10) -0.0014(9) -0.0081(10)
C33 0.0349(11) 0.0385(11) 0.0407(11) -0.0133(9) -0.0063(9) -0.0046(9)
C34 0.0344(10) 0.0341(10) 0.0365(11) -0.0112(8) -0.0112(8) 0.0057(8)
C35 0.0530(14) 0.0354(12) 0.0672(16) -0.0125(11) -0.0255(12) 0.0030(10)
C36 0.088(2) 0.0370(13) 0.080(2) -0.0185(13) -0.0406(17) 0.0197(14)
C37 0.0745(19) 0.0660(18) 0.0573(16) -0.0262(14) -0.0314(14) 0.0415(15)
C38 0.0391(13) 0.085(2) 0.0623(17) -0.0154(15) -0.0190(12) 0.0194(13)
C39 0.0376(12) 0.0521(14) 0.0554(14) -0.0080(11) -0.0163(11) 0.0025(10)
C40 0.0442(12) 0.0364(11) 0.0370(11) -0.0097(9) -0.0118(9) -0.0049(9)
C41 0.0519(16) 0.111(3) 0.0535(16) -0.0396(16) -0.0082(13) -0.0114(16)
C42 0.071(2) 0.137(3) 0.0563(18) -0.046(2) -0.0038(16) 0.001(2)
C43 0.097(2) 0.076(2) 0.0449(15) -0.0259(14) -0.0163(16) -0.0101(18)
C44 0.092(2) 0.078(2) 0.0526(16) -0.0195(14) -0.0274(16) -0.0302(17)
C45 0.0532(15) 0.0766(19) 0.0544(15) -0.0204(14) -0.0147(12) -0.0202(14)
C46 0.0367(11) 0.0364(11) 0.0445(12) -0.0098(9) -0.0146(9) 0.0025(9)
C47 0.0395(13) 0.0499(15) 0.089(2) -0.0006(14) -0.0210(13) 0.0007(11)
C48 0.0416(15) 0.074(2) 0.098(2) 0.0014(18) -0.0195(15) 0.0100(14)
C49 0.0625(18) 0.0621(18) 0.0703(19) -0.0033(15) -0.0222(15) 0.0234(14)
C50 0.076(2) 0.0446(14) 0.0584(16) 0.0029(12) -0.0265(14) 0.0023(13)
C51 0.0486(14) 0.0449(13) 0.0521(14) -0.0021(11) -0.0204(11) -0.0034(11)
C52 0.0314(10) 0.0426(12) 0.0433(12) -0.0066(9) -0.0139(9) -0.0075(9)
C53 0.0334(12) 0.0630(16) 0.0509(14) -0.0073(12) -0.0082(10) -0.0067(11)
C54 0.0413(14) 0.104(3) 0.0508(16) 0.0028(16) -0.0081(12) -0.0220(15)
C55 0.079(2) 0.091(2) 0.064(2) 0.0224(18) -0.0288(18) -0.0491(19)
C56 0.105(3) 0.0465(15) 0.080(2) 0.0073(15) -0.042(2) -0.0285(16)
C57 0.0633(16) 0.0399(13) 0.0615(16) -0.0065(11) -0.0234(13) -0.0106(11)
C58 0.0357(11) 0.0428(11) 0.0336(10) -0.0122(9) -0.0073(9) -0.0020(9)

loop_
_atom_type_symbol
_atom_type_description
_atom_type_scat_dispersion_real
_atom_type_scat_dispersion_imag
_atom_type_scat_source
C C 0.0033 0.0016 'International Tables Vol C Tables 4.2.6.8 and 6.1.1.4'
H H 0.0000 0.0000 'International Tables Vol C Tables 4.2.6.8 and 6.1.1.4'
As As 0.0499 2.0058 'International Tables Vol C Tables 4.2.6.8 and 6.1.1.4'
N N 0.0061 0.0033 'International Tables Vol C Tables 4.2.6.8 and 6.1.1.4'
O O 0.0106 0.0060 'International Tables Vol C Tables 4.2.6.8 and 6.1.1.4'
Ru Ru -1.2594 0.8363 'International Tables Vol C Tables 4.2.6.8 and 6.1.1.4'
S S 0.1246 0.1234 'International Tables Vol C Tables 4.2.6.8 and 6.1.1.4'

loop_
_geom_angle_atom_site_label_1
_geom_angle_atom_site_label_2
_geom_angle_atom_site_label_3
_geom_angle
_geom_angle_site_symmetry_1
_geom_angle_site_symmetry_3
_geom_angle_publ_flag
C15A Ru1A C1A 98.88(8) . . ?
C15A Ru1A N3A 176.30(8) . . ?
C1A Ru1A N3A 78.41(7) . . ?
C15A Ru1A N1A 107.49(8) . . ?
C1A Ru1A N1A 153.62(7) . . ?
N3A Ru1A N1A 75.21(6) . . ?
C15A Ru1A As1A 88.89(6) . . ?
C1A Ru1A As1A 86.34(5) . . ?
N3A Ru1A As1A 88.43(4) . . ?
N1A Ru1A As1A 93.09(5) . . ?
C15A Ru1A As2A 88.83(6) . . ?
C1A Ru1A As2A 93.84(5) . . ?
N3A Ru1A As2A 93.84(4) . . ?
N1A Ru1A As2A 87.76(5) . . ?
As1A Ru1A As2A 177.715(9) . . ?
C23A As1A C35A 103.57(9) . . ?
C23A As1A C29A 99.57(9) . . ?
C35A As1A C29A 99.99(9) . . ?
C23A As1A Ru1A 114.87(6) . . ?
C35A As1A Ru1A 118.21(6) . . ?
C29A As1A Ru1A 117.79(6) . . ?
C47A As2A C41A 97.92(9) . . ?
C47A As2A C58A 96.66(9) . . ?
C41A As2A C58A 107.71(10) . . ?
C47A As2A Ru1A 126.26(6) . . ?
C41A As2A Ru1A 114.97(7) . . ?
C58A As2A Ru1A 110.78(6) . . ?
C9A S1A C8A 89.94(10) . . ?
C16A O2A H2AA 109.5 . . ?
C16A O12B H12B 109.5 . . ?
C8A N1A C14A 111.80(17) . . ?
C8A N1A Ru1A 109.05(13) . . ?
C14A N1A Ru1A 138.97(14) . . ?
C8A N2A N3A 108.99(16) . . ?
C7A N3A N2A 121.54(16) . . ?
C7A N3A Ru1A 118.76(13) . . ?
N2A N3A Ru1A 119.49(12) . . ?
C2A C1A C6A 116.47(17) . . ?
C2A C1A Ru1A 131.04(14) . . ?
C6A C1A Ru1A 112.48(13) . . ?
C3A C2A C1A 121.84(19) . . ?
C3A C2A H2A 119.1 . . ?
C1A C2A H2A 119.1 . . ?
C4A C3A C2A 120.8(2) . . ?
C4A C3A H3A 119.6 . . ?
C2A C3A H3A 119.6 . . ?
C3A C4A C5A 119.64(19) . . ?
C3A C4A H4A 120.2 . . ?
C5A C4A H4A 120.2 . . ?
C4A C5A C6A 120.47(19) . . ?
C4A C5A H5A 119.8 . . ?
C6A C5A H5A 119.8 . . ?
C5A C6A C1A 120.71(18) . . ?
C5A C6A C7A 122.52(17) . . ?
C1A C6A C7A 116.73(16) . . ?
N3A C7A C6A 113.04(16) . . ?
N3A C7A C16A 124.65(18) . . ?
C6A C7A C16A 122.30(17) . . ?
N2A C8A N1A 127.23(18) . . ?
N2A C8A S1A 118.99(15) . . ?
N1A C8A S1A 113.78(15) . . ?
C10A C9A C14A 121.1(2) . . ?
C10A C9A S1A 128.9(2) . . ?
C14A C9A S1A 110.01(16) . . ?
C11A C10A C9A 118.9(2) . . ?
C11A C10A H10A 120.6 . . ?
C9A C10A H10A 120.6 . . ?
C10A C11A C12A 120.8(2) . . ?
C10A C11A H11A 119.6 . . ?
C12A C11A H11A 119.6 . . ?
C11A C12A C13A 120.9(2) . . ?
C11A C12A H12A 119.5 . . ?
C13A C12A H12A 119.5 . . ?
C14A C13A C12A 118.9(2) . . ?
C14A C13A H13A 120.6 . . ?
C12A C13A H13A 120.6 . . ?
C13A C14A N1A 126.18(19) . . ?
C13A C14A C9A 119.4(2) . . ?
N1A C14A C9A 114.40(19) . . ?
O1A C15A Ru1A 178.18(19) . . ?
O12B C16A C17A 107.4(3) . . ?
O2A C16A C17A 113.2(2) . . ?
O12B C16A C7A 115.6(3) . . ?
O2A C16A C7A 117.2(2) . . ?
C17A C16A C7A 112.93(18) . . ?
O12B C16A H16B 106.8 . . ?
C17A C16A H16B 106.8 . . ?
C7A C16A H16B 106.8 . . ?
O2A C16A H16A 103.9 . . ?
C17A C16A H16A 103.9 . . ?
C7A C16A H16A 103.9 . . ?
C22A C17A C18A 117.8(3) . . ?
C22A C17A C16A 121.7(2) . . ?
C18A C17A C16A 120.5(3) . . ?
C17A C18A C19A 120.7(3) . . ?
C17A C18A H18A 119.7 . . ?
C19A C18A H18A 119.7 . . ?
C20A C19A C18A 120.1(3) . . ?
C20A C19A H19A 119.9 . . ?
C18A C19A H19A 119.9 . . ?
C21A C20A C19A 120.1(3) . . ?
C21A C20A H20A 120.0 . . ?
C19A C20A H20A 120.0 . . ?
C20A C21A C22A 120.2(4) . . ?
C20A C21A H21A 119.9 . . ?
C22A C21A H21A 119.9 . . ?
C17A C22A C21A 121.2(3) . . ?
C17A C22A H22A 119.4 . . ?
C21A C22A H22A 119.4 . . ?
C24A C23A C28A 119.2(2) . . ?
C24A C23A As1A 123.03(18) . . ?
C28A C23A As1A 117.71(17) . . ?
C23A C24A C25A 119.4(3) . . ?
C23A C24A H24A 120.3 . . ?
C25A C24A H24A 120.3 . . ?
C26A C25A C24A 120.4(3) . . ?
C26A C25A H25A 119.8 . . ?
C24A C25A H25A 119.8 . . ?
C27A C26A C25A 120.0(3) . . ?
C27A C26A H26A 120.0 . . ?
C25A C26A H26A 120.0 . . ?
C26A C27A C28A 120.4(3) . . ?
C26A C27A H27A 119.8 . . ?
C28A C27A H27A 119.8 . . ?
C27A C28A C23A 120.4(3) . . ?
C27A C28A H28A 119.8 . . ?
C23A C28A H28A 119.8 . . ?
C34A C29A C30A 119.0(2) . . ?
C34A C29A As1A 119.74(16) . . ?
C30A C29A As1A 121.25(17) . . ?
C29A C30A C31A 119.9(2) . . ?
C29A C30A H30A 120.0 . . ?
C31A C30A H30A 120.0 . . ?
C32A C31A C30A 120.5(3) . . ?
C32A C31A H31A 119.7 . . ?
C30A C31A H31A 119.7 . . ?
C33A C32A C31A 120.1(2) . . ?
C33A C32A H32A 120.0 . . ?
C31A C32A H32A 120.0 . . ?
C32A C33A C34A 119.8(2) . . ?
C32A C33A H33A 120.1 . . ?
C34A C33A H33A 120.1 . . ?
C29A C34A C33A 120.6(2) . . ?
C29A C34A H34A 119.7 . . ?
C33A C34A H34A 119.7 . . ?
C40A C35A C36A 118.6(2) . . ?
C40A C35A As1A 121.19(17) . . ?
C36A C35A As1A 120.08(18) . . ?
C37A C36A C35A 119.8(3) . . ?
C37A C36A H36A 120.1 . . ?
C35A C36A H36A 120.1 . . ?
C38A C37A C36A 119.7(3) . . ?
C38A C37A H37A 120.2 . . ?
C36A C37A H37A 120.2 . . ?
C39A C38A C37A 119.9(3) . . ?
C39A C38A H38A 120.1 . . ?
C37A C38A H38A 120.1 . . ?
C38A C39A C40A 121.1(3) . . ?
C38A C39A H39A 119.4 . . ?
C40A C39A H39A 119.4 . . ?
C35A C40A C39A 120.9(3) . . ?
C35A C40A H40A 119.6 . . ?
C39A C40A H40A 119.6 . . ?
C46A C41A C42A 118.6(2) . . ?
C46A C41A As2A 117.9(2) . . ?
C42A C41A As2A 123.2(2) . . ?
C41A C42A C43A 120.2(3) . . ?
C41A C42A H42A 119.9 . . ?
C43A C42A H42A 119.9 . . ?
C44A C43A C42A 119.7(3) . . ?
C44A C43A H43A 120.1 . . ?
C42A C43A H43A 120.1 . . ?
C45A C44A C43A 120.2(3) . . ?
C45A C44A H44A 119.9 . . ?
C43A C44A H44A 119.9 . . ?
C44A C45A C46A 120.7(4) . . ?
C44A C45A H45A 119.7 . . ?
C46A C45A H45A 119.7 . . ?
C41A C46A C45A 120.4(3) . . ?
C41A C46A H46A 119.8 . . ?
C45A C46A H46A 119.8 . . ?
C52A C47A C48A 118.8(2) . . ?
C52A C47A As2A 124.31(16) . . ?
C48A C47A As2A 116.94(17) . . ?
C49A C48A C47A 120.6(2) . . ?
C49A C48A H48A 119.7 . . ?
C47A C48A H48A 119.7 . . ?
C50A C49A C48A 119.8(2) . . ?
C50A C49A H49A 120.1 . . ?
C48A C49A H49A 120.1 . . ?
C49A C50A C51A 120.1(2) . . ?
C49A C50A H50A 119.9 . . ?
C51A C50A H50A 119.9 . . ?
C50A C51A C52A 120.6(2) . . ?
C50A C51A H51A 119.7 . . ?
C52A C51A H51A 119.7 . . ?
C47A C52A C51A 120.0(2) . . ?
C47A C52A H52A 120.0 . . ?
C51A C52A H52A 120.0 . . ?
C58A C53A C54A 119.0(3) . . ?
C58A C53A H53A 120.5 . . ?
C54A C53A H53A 120.5 . . ?
C55A C54A C53A 121.2(3) . . ?
C55A C54A H54A 119.4 . . ?
C53A C54A H54A 119.4 . . ?
C54A C55A C56A 119.9(3) . . ?
C54A C55A H55A 120.0 . . ?
C56A C55A H55A 120.0 . . ?
C55A C56A C57A 119.8(3) . . ?
C55A C56A H56A 120.1 . . ?
C57A C56A H56A 120.1 . . ?
C58A C57A C56A 121.6(3) . . ?
C58A C57A H57A 119.2 . . ?
C56A C57A H57A 119.2 . . ?
C53A C58A C57A 118.5(2) . . ?
C53A C58A As2A 126.2(2) . . ?
C57A C58A As2A 115.18(18) . . ?
C15 Ru2 C1 92.16(9) . . ?
C15 Ru2 N3 170.55(8) . . ?
C1 Ru2 N3 78.41(7) . . ?
C15 Ru2 N1 114.58(8) . . ?
C1 Ru2 N1 153.18(7) . . ?
N3 Ru2 N1 74.86(6) . . ?
C15 Ru2 As2 87.02(7) . . ?
C1 Ru2 As2 89.64(5) . . ?
N3 Ru2 As2 92.31(4) . . ?
N1 Ru2 As2 93.59(4) . . ?
C15 Ru2 As1 92.10(7) . . ?
C1 Ru2 As1 87.33(5) . . ?
N3 Ru2 As1 88.05(4) . . ?
N1 Ru2 As1 89.57(4) . . ?
As2 Ru2 As1 176.811(10) . . ?
C28 As1 C34 100.17(8) . . ?
C28 As1 C58 105.69(8) . . ?
C34 As1 C58 99.81(9) . . ?
C28 As1 Ru2 112.73(6) . . ?
C34 As1 Ru2 120.61(6) . . ?
C58 As1 Ru2 115.60(6) . . ?
C52 As2 C46 102.18(9) . . ?
C52 As2 C40 103.12(9) . . ?
C46 As2 C40 99.10(9) . . ?
C52 As2 Ru2 110.82(6) . . ?
C46 As2 Ru2 121.65(6) . . ?
C40 As2 Ru2 117.42(7) . . ?
C9 S1 C8 89.56(10) . . ?
C16 O2 H2 109.5 . . ?
C8 N1 C14 111.46(16) . . ?
C8 N1 Ru2 108.35(12) . . ?
C14 N1 Ru2 140.04(13) . . ?
C8 N2 N3 109.27(15) . . ?
C7 N3 N2 121.08(16) . . ?
C7 N3 Ru2 118.83(13) . . ?
N2 N3 Ru2 120.06(11) . . ?
C2 C1 C6 116.95(18) . . ?
C2 C1 Ru2 130.00(15) . . ?
C6 C1 Ru2 113.05(13) . . ?
C3 C2 C1 121.5(2) . . ?
C3 C2 H2B 119.3 . . ?
C1 C2 H2B 119.3 . . ?
C4 C3 C2 120.6(2) . . ?
C4 C3 H3 119.7 . . ?
C2 C3 H3 119.7 . . ?
C3 C4 C5 119.9(2) . . ?
C3 C4 H4 120.1 . . ?
C5 C4 H4 120.1 . . ?
C4 C5 C6 120.3(2) . . ?
C4 C5 H5 119.9 . . ?
C6 C5 H5 119.9 . . ?
C5 C6 C1 120.55(18) . . ?
C5 C6 C7 122.99(18) . . ?
C1 C6 C7 116.43(17) . . ?
N3 C7 C6 113.07(16) . . ?
N3 C7 C16 124.42(17) . . ?
C6 C7 C16 122.49(17) . . ?
N2 C8 N1 127.29(17) . . ?
N2 C8 S1 118.41(14) . . ?
N1 C8 S1 114.29(14) . . ?
C10 C9 C14 121.6(2) . . ?
C10 C9 S1 128.2(2) . . ?
C14 C9 S1 110.19(15) . . ?
C11 C10 C9 118.4(3) . . ?
C11 C10 H10 120.8 . . ?
C9 C10 H10 120.8 . . ?
C12 C11 C10 120.7(2) . . ?
C12 C11 H11 119.6 . . ?
C10 C11 H11 119.6 . . ?
C11 C12 C13 121.4(2) . . ?
C11 C12 H12 119.3 . . ?
C13 C12 H12 119.3 . . ?
C12 C13 C14 119.0(2) . . ?
C12 C13 H13 120.5 . . ?
C14 C13 H13 120.5 . . ?
C13 C14 N1 126.6(2) . . ?
C13 C14 C9 118.9(2) . . ?
N1 C14 C9 114.49(18) . . ?
O1 C15 Ru2 172.4(2) . . ?
O2 C16 C7 113.73(16) . . ?
O2 C16 C17 111.62(18) . . ?
C7 C16 C17 110.60(16) . . ?
O2 C16 H16 106.8 . . ?
C7 C16 H16 106.8 . . ?
C17 C16 H16 106.8 . . ?
C18 C17 C22 117.8(2) . . ?
C18 C17 C16 121.2(2) . . ?
C22 C17 C16 121.0(2) . . ?
C17 C18 C19 120.9(3) . . ?
C17 C18 H18 119.5 . . ?
C19 C18 H18 119.5 . . ?
C20 C19 C18 121.1(3) . . ?
C20 C19 H19 119.4 . . ?
C18 C19 H19 119.4 . . ?
C19 C20 C21 119.0(3) . . ?
C19 C20 H20 120.5 . . ?
C21 C20 H20 120.5 . . ?
C20 C21 C22 120.6(3) . . ?
C20 C21 H21 119.7 . . ?
C22 C21 H21 119.7 . . ?
C17 C22 C21 120.5(3) . . ?
C17 C22 H22 119.8 . . ?
C21 C22 H22 119.8 . . ?
C24 C23 C58 120.2(2) . . ?
C24 C23 H23 119.9 . . ?
C58 C23 H23 119.9 . . ?
C25 C24 C23 120.4(3) . . ?
C25 C24 H24 119.8 . . ?
C23 C24 H24 119.8 . . ?
C24 C25 C26 120.0(3) . . ?
C24 C25 H25 120.0 . . ?
C26 C25 H25 120.0 . . ?
C25 C26 C27 120.2(3) . . ?
C25 C26 H26 119.9 . . ?
C27 C26 H26 119.9 . . ?
C58 C27 C26 120.1(3) . . ?
C58 C27 H27 119.9 . . ?
C26 C27 H27 119.9 . . ?
C29 C28 C33 119.37(19) . . ?
C29 C28 As1 124.22(15) . . ?
C33 C28 As1 116.36(14) . . ?
C28 C29 C30 119.4(2) . . ?
C28 C29 H29 120.3 . . ?
C30 C29 H29 120.3 . . ?
C31 C30 C29 121.1(2) . . ?
C31 C30 H30 119.5 . . ?
C29 C30 H30 119.5 . . ?
C30 C31 C32 119.6(2) . . ?
C30 C31 H31 120.2 . . ?
C32 C31 H31 120.2 . . ?
C31 C32 C33 119.7(2) . . ?
C31 C32 H32 120.2 . . ?
C33 C32 H32 120.2 . . ?
C32 C33 C28 120.85(19) . . ?
C32 C33 H33 119.6 . . ?
C28 C33 H33 119.6 . . ?
C35 C34 C39 119.3(2) . . ?
C35 C34 As1 120.90(17) . . ?
C39 C34 As1 119.74(16) . . ?
C34 C35 C36 119.9(2) . . ?
C34 C35 H35 120.1 . . ?
C36 C35 H35 120.1 . . ?
C37 C36 C35 120.6(3) . . ?
C37 C36 H36 119.7 . . ?
C35 C36 H36 119.7 . . ?
C36 C37 C38 119.9(2) . . ?
C36 C37 H37 120.0 . . ?
C38 C37 H37 120.0 . . ?
C37 C38 C39 120.2(3) . . ?
C37 C38 H38 119.9 . . ?
C39 C38 H38 119.9 . . ?
C34 C39 C38 120.2(2) . . ?
C34 C39 H39 119.9 . . ?
C38 C39 H39 119.9 . . ?
C41 C40 C45 117.9(2) . . ?
C41 C40 As2 120.70(17) . . ?
C45 C40 As2 121.36(18) . . ?
C40 C41 C42 121.0(3) . . ?
C40 C41 H41 119.5 . . ?
C42 C41 H41 119.5 . . ?
C43 C42 C41 120.2(3) . . ?
C43 C42 H42 119.9 . . ?
C41 C42 H42 119.9 . . ?
C44 C43 C42 119.2(3) . . ?
C44 C43 H43 120.4 . . ?
C42 C43 H43 120.4 . . ?
C43 C44 C45 121.4(3) . . ?
C43 C44 H44 119.3 . . ?
C45 C44 H44 119.3 . . ?
C40 C45 C44 120.2(3) . . ?
C40 C45 H45 119.9 . . ?
C44 C45 H45 119.9 . . ?
C51 C46 C47 119.3(2) . . ?
C51 C46 As2 118.65(17) . . ?
C47 C46 As2 121.98(17) . . ?
C46 C47 C48 119.8(3) . . ?
C46 C47 H47 120.1 . . ?
C48 C47 H47 120.1 . . ?
C49 C48 C47 120.5(3) . . ?
C49 C48 H48 119.7 . . ?
C47 C48 H48 119.7 . . ?
C50 C49 C48 119.7(2) . . ?
C50 C49 H49 120.2 . . ?
C48 C49 H49 120.2 . . ?
C49 C50 C51 120.7(3) . . ?
C49 C50 H50 119.7 . . ?
C51 C50 H50 119.7 . . ?
C46 C51 C50 120.0(2) . . ?
C46 C51 H51 120.0 . . ?
C50 C51 H51 120.0 . . ?
C57 C52 C53 119.6(2) . . ?
C57 C52 As2 120.88(19) . . ?
C53 C52 As2 118.75(17) . . ?
C54 C53 C52 120.2(3) . . ?
C54 C53 H53 119.9 . . ?
C52 C53 H53 119.9 . . ?
C55 C54 C53 119.8(3) . . ?
C55 C54 H54 120.1 . . ?
C53 C54 H54 120.1 . . ?
C56 C55 C54 120.4(3) . . ?
C56 C55 H55 119.8 . . ?
C54 C55 H55 119.8 . . ?
C55 C56 C57 120.7(3) . . ?
C55 C56 H56 119.7 . . ?
C57 C56 H56 119.7 . . ?
C52 C57 C56 119.2(3) . . ?
C52 C57 H57 120.4 . . ?
C56 C57 H57 120.4 . . ?
C27 C58 C23 119.0(2) . . ?
C27 C58 As1 119.93(18) . . ?
C23 C58 As1 120.85(17) . . ?

loop_
_geom_bond_atom_site_label_1
_geom_bond_atom_site_label_2
_geom_bond_distance
_geom_bond_site_symmetry_2
_geom_bond_publ_flag
Ru1A C15A 1.851(2) . ?
Ru1A C1A 2.0619(18) . ?
Ru1A N3A 2.0812(15) . ?
Ru1A N1A 2.1709(16) . ?
Ru1A As1A 2.4695(3) . ?
Ru1A As2A 2.4797(3) . ?
As1A C23A 1.941(2) . ?
As1A C35A 1.949(2) . ?
As1A C29A 1.952(2) . ?
As2A C47A 1.954(2) . ?
As2A C41A 1.956(2) . ?
As2A C58A 1.957(2) . ?
S1A C9A 1.743(2) . ?
S1A C8A 1.749(2) . ?
O1A C15A 1.152(2) . ?
O2A C16A 1.380(3) . ?
O2A H2AA 0.8200 . ?
O12B C16A 1.334(6) . ?
O12B H12B 0.8200 . ?
N1A C8A 1.341(3) . ?
N1A C14A 1.391(3) . ?
N2A C8A 1.320(3) . ?
N2A N3A 1.391(2) . ?
N3A C7A 1.304(2) . ?
C1A C2A 1.400(3) . ?
C1A C6A 1.426(3) . ?
C2A C3A 1.388(3) . ?
C2A H2A 0.9300 . ?
C3A C4A 1.373(3) . ?
C3A H3A 0.9300 . ?
C4A C5A 1.381(3) . ?
C4A H4A 0.9300 . ?
C5A C6A 1.401(3) . ?
C5A H5A 0.9300 . ?
C6A C7A 1.466(3) . ?
C7A C16A 1.518(3) . ?
C9A C10A 1.382(3) . ?
C9A C14A 1.401(3) . ?
C10A C11A 1.370(4) . ?
C10A H10A 0.9300 . ?
C11A C12A 1.381(4) . ?
C11A H11A 0.9300 . ?
C12A C13A 1.388(3) . ?
C12A H12A 0.9300 . ?
C13A C14A 1.387(3) . ?
C13A H13A 0.9300 . ?
C16A C17A 1.514(3) . ?
C16A H16B 0.9800 . ?
C16A H16A 0.9800 . ?
C17A C22A 1.366(4) . ?
C17A C18A 1.377(3) . ?
C18A C19A 1.392(5) . ?
C18A H18A 0.9300 . ?
C19A C20A 1.351(6) . ?
C19A H19A 0.9300 . ?
C20A C21A 1.350(5) . ?
C20A H20A 0.9300 . ?
C21A C22A 1.387(4) . ?
C21A H21A 0.9300 . ?
C22A H22A 0.9300 . ?
C23A C24A 1.372(3) . ?
C23A C28A 1.380(3) . ?
C24A C25A 1.397(4) . ?
C24A H24A 0.9300 . ?
C25A C26A 1.364(5) . ?
C25A H25A 0.9300 . ?
C26A C27A 1.351(5) . ?
C26A H26A 0.9300 . ?
C27A C28A 1.379(3) . ?
C27A H27A 0.9300 . ?
C28A H28A 0.9300 . ?
C29A C34A 1.378(3) . ?
C29A C30A 1.381(3) . ?
C30A C31A 1.387(4) . ?
C30A H30A 0.9300 . ?
C31A C32A 1.367(4) . ?
C31A H31A 0.9300 . ?
C32A C33A 1.366(4) . ?
C32A H32A 0.9300 . ?
C33A C34A 1.391(3) . ?
C33A H33A 0.9300 . ?
C34A H34A 0.9300 . ?
C35A C40A 1.349(3) . ?
C35A C36A 1.396(4) . ?
C36A C37A 1.389(4) . ?
C36A H36A 0.9300 . ?
C37A C38A 1.387(5) . ?
C37A H37A 0.9300 . ?
C38A C39A 1.320(4) . ?
C38A H38A 0.9300 . ?
C39A C40A 1.395(4) . ?
C39A H39A 0.9300 . ?
C40A H40A 0.9300 . ?
C41A C46A 1.370(4) . ?
C41A C42A 1.378(4) . ?
C42A C43A 1.398(4) . ?
C42A H42A 0.9300 . ?
C43A C44A 1.364(5) . ?
C43A H43A 0.9300 . ?
C44A C45A 1.341(5) . ?
C44A H44A 0.9300 . ?
C45A C46A 1.389(4) . ?
C45A H45A 0.9300 . ?
C46A H46A 0.9300 . ?
C47A C52A 1.371(3) . ?
C47A C48A 1.395(3) . ?
C48A C49A 1.380(4) . ?
C48A H48A 0.9300 . ?
C49A C50A 1.365(4) . ?
C49A H49A 0.9300 . ?
C50A C51A 1.367(4) . ?
C50A H50A 0.9300 . ?
C51A C52A 1.387(3) . ?
C51A H51A 0.9300 . ?
C52A H52A 0.9300 . ?
C53A C58A 1.371(4) . ?
C53A C54A 1.412(4) . ?
C53A H53A 0.9300 . ?
C54A C55A 1.350(5) . ?
C54A H54A 0.9300 . ?
C55A C56A 1.352(5) . ?
C55A H55A 0.9300 . ?
C56A C57A 1.381(4) . ?
C56A H56A 0.9300 . ?
C57A C58A 1.377(4) . ?
C57A H57A 0.9300 . ?
Ru2 C15 1.842(2) . ?
Ru2 C1 2.0579(19) . ?
Ru2 N3 2.0769(15) . ?
Ru2 N1 2.2126(16) . ?
Ru2 As2 2.4691(3) . ?
Ru2 As1 2.4702(2) . ?
As1 C28 1.9417(19) . ?
As1 C34 1.946(2) . ?
As1 C58 1.947(2) . ?
As2 C52 1.938(2) . ?
As2 C46 1.948(2) . ?
As2 C40 1.958(2) . ?
S1 C9 1.741(2) . ?
S1 C8 1.7536(19) . ?
O1 C15 1.154(3) . ?
O2 C16 1.416(2) . ?
O2 H2 0.8200 . ?
N1 C8 1.336(2) . ?
N1 C14 1.392(2) . ?
N2 C8 1.327(2) . ?
N2 N3 1.392(2) . ?
N3 C7 1.306(2) . ?
C1 C2 1.399(3) . ?
C1 C6 1.419(3) . ?
C2 C3 1.388(3) . ?
C2 H2B 0.9300 . ?
C3 C4 1.373(3) . ?
C3 H3 0.9300 . ?
C4 C5 1.380(3) . ?
C4 H4 0.9300 . ?
C5 C6 1.399(3) . ?
C5 H5 0.9300 . ?
C6 C7 1.467(3) . ?
C7 C16 1.522(3) . ?
C9 C10 1.386(3) . ?
C9 C14 1.401(3) . ?
C10 C11 1.377(4) . ?
C10 H10 0.9300 . ?
C11 C12 1.374(4) . ?
C11 H11 0.9300 . ?
C12 C13 1.387(3) . ?
C12 H12 0.9300 . ?
C13 C14 1.390(3) . ?
C13 H13 0.9300 . ?
C16 C17 1.529(3) . ?
C16 H16 0.9800 . ?
C17 C18 1.371(4) . ?
C17 C22 1.382(3) . ?
C18 C19 1.383(4) . ?
C18 H18 0.9300 . ?
C19 C20 1.349(5) . ?
C19 H19 0.9300 . ?
C20 C21 1.362(5) . ?
C20 H20 0.9300 . ?
C21 C22 1.390(4) . ?
C21 H21 0.9300 . ?
C22 H22 0.9300 . ?
C23 C24 1.385(3) . ?
C23 C58 1.386(3) . ?
C23 H23 0.9300 . ?
C24 C25 1.362(5) . ?
C24 H24 0.9300 . ?
C25 C26 1.373(5) . ?
C25 H25 0.9300 . ?
C26 C27 1.387(4) . ?
C26 H26 0.9300 . ?
C27 C58 1.381(3) . ?
C27 H27 0.9300 . ?
C28 C29 1.382(3) . ?
C28 C33 1.383(3) . ?
C29 C30 1.386(3) . ?
C29 H29 0.9300 . ?
C30 C31 1.373(3) . ?
C30 H30 0.9300 . ?
C31 C32 1.378(3) . ?
C31 H31 0.9300 . ?
C32 C33 1.383(3) . ?
C32 H32 0.9300 . ?
C33 H33 0.9300 . ?
C34 C35 1.378(3) . ?
C34 C39 1.382(3) . ?
C35 C36 1.391(3) . ?
C35 H35 0.9300 . ?
C36 C37 1.363(4) . ?
C36 H36 0.9300 . ?
C37 C38 1.369(4) . ?
C37 H37 0.9300 . ?
C38 C39 1.388(3) . ?
C38 H38 0.9300 . ?
C39 H39 0.9300 . ?
C40 C41 1.373(3) . ?
C40 C45 1.379(3) . ?
C41 C42 1.386(4) . ?
C41 H41 0.9300 . ?
C42 C43 1.368(4) . ?
C42 H42 0.9300 . ?
C43 C44 1.343(4) . ?
C43 H43 0.9300 . ?
C44 C45 1.387(4) . ?
C44 H44 0.9300 . ?
C45 H45 0.9300 . ?
C46 C51 1.378(3) . ?
C46 C47 1.383(3) . ?
C47 C48 1.388(4) . ?
C47 H47 0.9300 . ?
C48 C49 1.367(4) . ?
C48 H48 0.9300 . ?
C49 C50 1.363(4) . ?
C49 H49 0.9300 . ?
C50 C51 1.387(3) . ?
C50 H50 0.9300 . ?
C51 H51 0.9300 . ?
C52 C57 1.383(3) . ?
C52 C53 1.385(3) . ?
C53 C54 1.384(4) . ?
C53 H53 0.9300 . ?
C54 C55 1.369(5) . ?
C54 H54 0.9300 . ?
C55 C56 1.364(5) . ?
C55 H55 0.9300 . ?
C56 C57 1.390(4) . ?
C56 H56 0.9300 . ?
C57 H57 0.9300 . ?

loop_
_geom_torsion_atom_site_label_1
_geom_torsion_atom_site_label_2
_geom_torsion_atom_site_label_3
_geom_torsion_atom_site_label_4
_geom_torsion
_geom_torsion_site_symmetry_1
_geom_torsion_site_symmetry_2
_geom_torsion_site_symmetry_3
_geom_torsion_site_symmetry_4
_geom_torsion_publ_flag
C8A N2A N3A C7A -173.53(19) . . . . ?
C8A N2A N3A Ru1A 1.2(2) . . . . ?
C6A C1A C2A C3A 2.6(3) . . . . ?
Ru1A C1A C2A C3A -176.23(17) . . . . ?
C1A C2A C3A C4A -0.1(4) . . . . ?
C2A C3A C4A C5A -1.9(4) . . . . ?
C3A C4A C5A C6A 1.3(3) . . . . ?
C4A C5A C6A C1A 1.4(3) . . . . ?
C4A C5A C6A C7A -176.57(19) . . . . ?
C2A C1A C6A C5A -3.2(3) . . . . ?
Ru1A C1A C6A C5A 175.84(15) . . . . ?
C2A C1A C6A C7A 174.82(17) . . . . ?
Ru1A C1A C6A C7A -6.1(2) . . . . ?
N2A N3A C7A C6A 179.93(16) . . . . ?
Ru1A N3A C7A C6A 5.2(2) . . . . ?
N2A N3A C7A C16A 1.5(3) . . . . ?
Ru1A N3A C7A C16A -173.28(16) . . . . ?
C5A C6A C7A N3A 178.80(18) . . . . ?
C1A C6A C7A N3A 0.8(2) . . . . ?
C5A C6A C7A C16A -2.7(3) . . . . ?
C1A C6A C7A C16A 179.26(18) . . . . ?
N3A N2A C8A N1A 0.1(3) . . . . ?
N3A N2A C8A S1A 179.97(14) . . . . ?
C14A N1A C8A N2A -177.3(2) . . . . ?
Ru1A N1A C8A N2A -1.2(3) . . . . ?
C14A N1A C8A S1A 2.8(2) . . . . ?
Ru1A N1A C8A S1A 178.92(10) . . . . ?
C9A S1A C8A N2A 178.1(2) . . . . ?
C9A S1A C8A N1A -2.02(18) . . . . ?
C8A S1A C9A C10A -178.5(3) . . . . ?
C8A S1A C9A C14A 0.62(19) . . . . ?
C14A C9A C10A C11A 0.0(4) . . . . ?
S1A C9A C10A C11A 179.0(2) . . . . ?
C9A C10A C11A C12A -1.5(5) . . . . ?
C10A C11A C12A C13A 1.1(5) . . . . ?
C11A C12A C13A C14A 0.9(4) . . . . ?
C12A C13A C14A N1A 179.8(2) . . . . ?
C12A C13A C14A C9A -2.4(4) . . . . ?
C8A N1A C14A C13A 175.5(2) . . . . ?
Ru1A N1A C14A C13A 1.2(4) . . . . ?
C8A N1A C14A C9A -2.4(3) . . . . ?
Ru1A N1A C14A C9A -176.72(17) . . . . ?
C10A C9A C14A C13A 2.0(4) . . . . ?
S1A C9A C14A C13A -177.21(18) . . . . ?
C10A C9A C14A N1A -180.0(2) . . . . ?
S1A C9A C14A N1A 0.8(3) . . . . ?
N3A C7A C16A O12B 116.5(3) . . . . ?
C6A C7A C16A O12B -61.9(4) . . . . ?
N3A C7A C16A O2A 14.9(4) . . . . ?
C6A C7A C16A O2A -163.4(2) . . . . ?
N3A C7A C16A C17A -119.4(2) . . . . ?
C6A C7A C16A C17A 62.3(3) . . . . ?
O12B C16A C17A C22A 169.2(3) . . . . ?
O2A C16A C17A C22A -95.5(3) . . . . ?
C7A C16A C17A C22A 40.6(3) . . . . ?
O12B C16A C17A C18A -10.8(4) . . . . ?
O2A C16A C17A C18A 84.5(3) . . . . ?
C7A C16A C17A C18A -139.3(2) . . . . ?
C22A C17A C18A C19A -1.0(4) . . . . ?
C16A C17A C18A C19A 179.0(3) . . . . ?
C17A C18A C19A C20A 0.6(5) . . . . ?
C18A C19A C20A C21A 0.2(5) . . . . ?
C19A C20A C21A C22A -0.5(5) . . . . ?
C18A C17A C22A C21A 0.7(4) . . . . ?
C16A C17A C22A C21A -179.2(3) . . . . ?
C20A C21A C22A C17A 0.0(5) . . . . ?
C28A C23A C24A C25A 2.3(4) . . . . ?
As1A C23A C24A C25A 180.0(3) . . . . ?
C23A C24A C25A C26A -0.1(6) . . . . ?
C24A C25A C26A C27A -1.5(6) . . . . ?
C25A C26A C27A C28A 0.9(5) . . . . ?
C26A C27A C28A C23A 1.3(4) . . . . ?
C24A C23A C28A C27A -2.9(4) . . . . ?
As1A C23A C28A C27A 179.3(2) . . . . ?
C34A C29A C30A C31A -1.6(4) . . . . ?
As1A C29A C30A C31A 178.2(2) . . . . ?
C29A C30A C31A C32A 0.1(4) . . . . ?
C30A C31A C32A C33A 1.3(5) . . . . ?
C31A C32A C33A C34A -1.1(4) . . . . ?
C30A C29A C34A C33A 1.7(3) . . . . ?
As1A C29A C34A C33A -178.11(17) . . . . ?
C32A C33A C34A C29A -0.4(4) . . . . ?
C40A C35A C36A C37A 2.3(5) . . . . ?
As1A C35A C36A C37A 178.0(3) . . . . ?
C35A C36A C37A C38A -0.6(6) . . . . ?
C36A C37A C38A C39A -2.2(6) . . . . ?
C37A C38A C39A C40A 3.2(6) . . . . ?
C36A C35A C40A C39A -1.3(4) . . . . ?
As1A C35A C40A C39A -177.0(2) . . . . ?
C38A C39A C40A C35A -1.4(5) . . . . ?
C46A C41A C42A C43A 3.4(5) . . . . ?
As2A C41A C42A C43A 176.9(3) . . . . ?
C41A C42A C43A C44A -0.6(6) . . . . ?
C42A C43A C44A C45A -3.1(7) . . . . ?
C43A C44A C45A C46A 3.8(7) . . . . ?
C42A C41A C46A C45A -2.8(5) . . . . ?
As2A C41A C46A C45A -176.6(3) . . . . ?
C44A C45A C46A C41A -0.9(7) . . . . ?
C52A C47A C48A C49A -2.7(4) . . . . ?
As2A C47A C48A C49A 177.0(2) . . . . ?
C47A C48A C49A C50A 0.7(4) . . . . ?
C48A C49A C50A C51A 1.5(5) . . . . ?
C49A C50A C51A C52A -1.7(5) . . . . ?
C48A C47A C52A C51A 2.4(4) . . . . ?
As2A C47A C52A C51A -177.2(2) . . . . ?
C50A C51A C52A C47A -0.2(4) . . . . ?
C58A C53A C54A C55A -0.9(6) . . . . ?
C53A C54A C55A C56A -0.1(6) . . . . ?
C54A C55A C56A C57A 0.5(5) . . . . ?
C55A C56A C57A C58A 0.1(5) . . . . ?
C54A C53A C58A C57A 1.5(5) . . . . ?
C54A C53A C58A As2A -175.1(2) . . . . ?
C56A C57A C58A C53A -1.1(4) . . . . ?
C56A C57A C58A As2A 175.9(2) . . . . ?
C8 N2 N3 C7 -176.51(17) . . . . ?
C8 N2 N3 Ru2 1.4(2) . . . . ?
C6 C1 C2 C3 2.5(3) . . . . ?
Ru2 C1 C2 C3 -176.82(16) . . . . ?
C1 C2 C3 C4 2.1(3) . . . . ?
C2 C3 C4 C5 -3.4(4) . . . . ?
C3 C4 C5 C6 0.0(4) . . . . ?
C4 C5 C6 C1 4.7(3) . . . . ?
C4 C5 C6 C7 -177.3(2) . . . . ?
C2 C1 C6 C5 -5.9(3) . . . . ?
Ru2 C1 C6 C5 173.58(16) . . . . ?
C2 C1 C6 C7 176.03(17) . . . . ?
Ru2 C1 C6 C7 -4.5(2) . . . . ?
N2 N3 C7 C6 174.53(16) . . . . ?
Ru2 N3 C7 C6 -3.5(2) . . . . ?
N2 N3 C7 C16 -7.1(3) . . . . ?
Ru2 N3 C7 C16 174.89(14) . . . . ?
C5 C6 C7 N3 -172.83(19) . . . . ?
C1 C6 C7 N3 5.2(3) . . . . ?
C5 C6 C7 C16 8.8(3) . . . . ?
C1 C6 C7 C16 -173.14(18) . . . . ?
N3 N2 C8 N1 -4.4(3) . . . . ?
N3 N2 C8 S1 176.66(13) . . . . ?
C14 N1 C8 N2 -178.67(19) . . . . ?
Ru2 N1 C8 N2 4.9(2) . . . . ?
C14 N1 C8 S1 0.3(2) . . . . ?
Ru2 N1 C8 S1 -176.19(9) . . . . ?
C9 S1 C8 N2 179.35(17) . . . . ?
C9 S1 C8 N1 0.32(16) . . . . ?
C8 S1 C9 C10 -179.6(2) . . . . ?
C8 S1 C9 C14 -0.80(16) . . . . ?
C14 C9 C10 C11 -0.7(4) . . . . ?
S1 C9 C10 C11 178.0(2) . . . . ?
C9 C10 C11 C12 1.3(4) . . . . ?
C10 C11 C12 C13 -0.6(4) . . . . ?
C11 C12 C13 C14 -0.8(4) . . . . ?
C12 C13 C14 N1 -179.4(2) . . . . ?
C12 C13 C14 C9 1.4(3) . . . . ?
C8 N1 C14 C13 179.9(2) . . . . ?
Ru2 N1 C14 C13 -5.4(3) . . . . ?
C8 N1 C14 C9 -0.9(2) . . . . ?
Ru2 N1 C14 C9 173.84(15) . . . . ?
C10 C9 C14 C13 -0.7(3) . . . . ?
S1 C9 C14 C13 -179.59(17) . . . . ?
C10 C9 C14 N1 -180.0(2) . . . . ?
S1 C9 C14 N1 1.1(2) . . . . ?
N3 C7 C16 O2 32.2(3) . . . . ?
C6 C7 C16 O2 -149.59(19) . . . . ?
N3 C7 C16 C17 -94.3(2) . . . . ?
C6 C7 C16 C17 83.9(2) . . . . ?
O2 C16 C17 C18 -32.4(3) . . . . ?
C7 C16 C17 C18 95.3(3) . . . . ?
O2 C16 C17 C22 146.7(2) . . . . ?
C7 C16 C17 C22 -85.6(3) . . . . ?
C22 C17 C18 C19 -0.5(4) . . . . ?
C16 C17 C18 C19 178.6(3) . . . . ?
C17 C18 C19 C20 0.3(6) . . . . ?
C18 C19 C20 C21 0.9(6) . . . . ?
C19 C20 C21 C22 -1.8(5) . . . . ?
C18 C17 C22 C21 -0.3(4) . . . . ?
C16 C17 C22 C21 -179.5(3) . . . . ?
C20 C21 C22 C17 1.5(5) . . . . ?
C58 C23 C24 C25 0.3(5) . . . . ?
C23 C24 C25 C26 0.4(6) . . . . ?
C24 C25 C26 C27 -0.5(7) . . . . ?
C25 C26 C27 C58 0.0(6) . . . . ?
C33 C28 C29 C30 -1.5(3) . . . . ?
As1 C28 C29 C30 175.82(19) . . . . ?
C28 C29 C30 C31 0.1(4) . . . . ?
C29 C30 C31 C32 1.3(4) . . . . ?
C30 C31 C32 C33 -1.3(4) . . . . ?
C31 C32 C33 C28 -0.1(3) . . . . ?
C29 C28 C33 C32 1.4(3) . . . . ?
As1 C28 C33 C32 -176.04(17) . . . . ?
C39 C34 C35 C36 -0.1(4) . . . . ?
As1 C34 C35 C36 176.2(2) . . . . ?
C34 C35 C36 C37 -0.2(4) . . . . ?
C35 C36 C37 C38 0.3(4) . . . . ?
C36 C37 C38 C39 -0.1(4) . . . . ?
C35 C34 C39 C38 0.3(4) . . . . ?
As1 C34 C39 C38 -176.08(19) . . . . ?
C37 C38 C39 C34 -0.2(4) . . . . ?
C45 C40 C41 C42 -1.2(5) . . . . ?
As2 C40 C41 C42 176.6(3) . . . . ?
C40 C41 C42 C43 0.5(6) . . . . ?
C41 C42 C43 C44 0.6(6) . . . . ?
C42 C43 C44 C45 -0.9(5) . . . . ?
C41 C40 C45 C44 0.9(4) . . . . ?
As2 C40 C45 C44 -176.9(2) . . . . ?
C43 C44 C45 C40 0.1(5) . . . . ?
C51 C46 C47 C48 1.1(4) . . . . ?
As2 C46 C47 C48 177.2(2) . . . . ?
C46 C47 C48 C49 0.3(5) . . . . ?
C47 C48 C49 C50 -1.1(5) . . . . ?
C48 C49 C50 C51 0.4(5) . . . . ?
C47 C46 C51 C50 -1.7(4) . . . . ?
As2 C46 C51 C50 -178.00(19) . . . . ?
C49 C50 C51 C46 1.0(4) . . . . ?
C57 C52 C53 C54 0.9(3) . . . . ?
As2 C52 C53 C54 171.29(18) . . . . ?
C52 C53 C54 C55 0.0(4) . . . . ?
C53 C54 C55 C56 -0.5(4) . . . . ?
C54 C55 C56 C57 0.1(5) . . . . ?
C53 C52 C57 C56 -1.3(4) . . . . ?
As2 C52 C57 C56 -171.5(2) . . . . ?
C55 C56 C57 C52 0.8(4) . . . . ?
C26 C27 C58 C23 0.6(5) . . . . ?
C26 C27 C58 As1 175.5(3) . . . . ?
C24 C23 C58 C27 -0.8(4) . . . . ?
C24 C23 C58 As1 -175.6(2) . . . . ?
